data_1008165
loop_
_publ_author_name
'Muller, J'
'Joubert, J C'
'Marezio, M'

_publ_section_title
;
Synthese et structure crystalline d'un nouvel oxyde mixte "Fe V~3~
O~8~" (Fe~x~ V~1-x~ O~2~; x=approximately 0.25)
;
_journal_coden_ASTM JSSCBI
_journal_name_full 'Journal of Solid State Chemistry'
_journal_page_first 191
_journal_page_last 199
_journal_paper_doi 10.1016/0022-4596(79)90157-9
_journal_volume 27
_journal_year 1979
_chemical_formula_structural 'FE V3 O8'
_chemical_formula_sum 'Fe O8 V3'
_chemical_name_systematic 'Iron(III) vanadium divanadium(IV)'
_space_group_IT_number 12
_symmetry_cell_setting monoclinic
_symmetry_Int_Tables_number 12
_symmetry_space_group_name_Hall '-C 2y'
_symmetry_space_group_name_H-M 'C 1 2/m 1'
_cell_angle_alpha 90
_cell_angle_beta 106.85
_cell_angle_gamma 90
_cell_formula_units_Z 2
_cell_length_a 12.129(3)
_cell_length_b 3.679(1)
_cell_length_c 6.547(2)
_cell_volume 279.6
_refine_ls_R_factor_all 0.0019
_cod_database_code 1008165

loop_
_symmetry_equiv_pos_as_xyz
x,y,z
x,-y,z
-x,-y,-z
-x,y,-z
1/2+x,1/2+y,z
1/2+x,1/2-y,z
1/2-x,1/2-y,-z
1/2-x,1/2+y,-z

loop_
_atom_site_label
_atom_site_type_symbol
_atom_site_symmetry_multiplicity
_atom_site_Wyckoff_symbol
_atom_site_fract_x
_atom_site_fract_y
_atom_site_fract_z
_atom_site_occupancy
_atom_site_attached_hydrogens
_atom_site_calc_flag
Fe1 Fe2+ 4 i 0.30749(4) 0. 0.72232(7) 0.5 0 d
V1 V5+ 4 i 0.39847(4) 0. 0.30474(7) 1. 0 d
V2 V5+ 4 i 0.30749(4) 0. 0.72232(7) 0.5 0 d
O1 O2- 4 i 0.3678(2) 0. 0.9882(3) 1. 0 d
O2 O2- 4 i 0.2323(2) 0. 0.3438(3) 1. 0 d
O3 O2- 4 i 0.4404(2) 0. 0.6308(3) 1. 0 d
O4 O2- 4 i 0.01389(2) 0. 0.7108(3) 1. 0 d

loop_
_atom_type_symbol
_atom_type_oxidation_number
Fe2+ 2.000
V5+ 4.667
O2- -2.000
